data_1504681
loop_
_publ_author_name
'Liang, Zhixiong'
'Zhao, Wei'
'Wang, Shenglong'
'Tang, Qin'
'Lam, Sheung-Chuen'
'Miao, Qian'

_publ_section_title
;
 Unexpected photooxidation of H-bonded tetracene.
;
_journal_issue 10
_journal_name_full 'Organic letters'
_journal_page_first 2007
_journal_page_last 2010
_journal_paper_doi 10.1021/ol800620s
_journal_volume 10
_journal_year 2008
_chemical_formula_sum 'C28 H36 N2 O2'
_chemical_formula_weight 432.59
_chemical_melting_point 562.5(5)
_chemical_name_common dihexyl-9,10-anthracenedicarboxamide
_chemical_name_systematic
; 
 ? 
;
_space_group_IT_number 14
_symmetry_cell_setting monoclinic
_symmetry_space_group_name_Hall '-P 2ybc'
_symmetry_space_group_name_H-M 'P 1 21/c 1'
_atom_sites_solution_hydrogens geom
_atom_sites_solution_primary direct
_atom_sites_solution_secondary difmap
_audit_creation_method SHELXL-97
_cell_angle_alpha 90.00
_cell_angle_beta 99.927(3)
_cell_angle_gamma 90.00
_cell_formula_units_Z 2
_cell_length_a 15.411(2)
_cell_length_b 9.2623(12)
_cell_length_c 9.2302(13)
_cell_measurement_reflns_used 776
_cell_measurement_temperature 293(2)
_cell_measurement_theta_max 21.79
_cell_measurement_theta_min 2.58
_cell_volume 1297.8(3)
_computing_cell_refinement 'BRUKER SMART CCD DIFFRACTOMETER'
_computing_data_collection 'BRUKER SMART CCD DIFFRACTOMETER'
_computing_data_reduction 'BRUKER SMART CCD DIFFRACTOMETER'
_computing_molecular_graphics 'SIEMENS SHELXTL'
_computing_publication_material 'SIEMENS SHELXTL'
_computing_structure_refinement 'SHELXL-97 (Sheldrick, 1997)'
_computing_structure_solution 'SHELXS-97 (Sheldrick, 1990)'
_diffrn_ambient_temperature 293(2)
_diffrn_measured_fraction_theta_full 1.000
_diffrn_measured_fraction_theta_max 1.000
_diffrn_measurement_device_type 'BRUKER SMART CCD DIFFRACTOMETER'
_diffrn_measurement_method 'OMEGA SCAN'
_diffrn_radiation_monochromator graphite
_diffrn_radiation_source 'fine-focus sealed tube'
_diffrn_radiation_type MoK\a
_diffrn_radiation_wavelength 0.71073
_diffrn_reflns_av_R_equivalents 0.0374
_diffrn_reflns_av_sigmaI/netI 0.0411
_diffrn_reflns_limit_h_max 14
_diffrn_reflns_limit_h_min -18
_diffrn_reflns_limit_k_max 9
_diffrn_reflns_limit_k_min -11
_diffrn_reflns_limit_l_max 10
_diffrn_reflns_limit_l_min -10
_diffrn_reflns_number 6827
_diffrn_reflns_theta_full 24.99
_diffrn_reflns_theta_max 24.99
_diffrn_reflns_theta_min 2.58
_exptl_absorpt_coefficient_mu 0.069
_exptl_absorpt_correction_T_max 1.000
_exptl_absorpt_correction_T_min 0.677358
_exptl_absorpt_correction_type multi-scan
_exptl_crystal_colour Colourless
_exptl_crystal_density_diffrn 1.107
_exptl_crystal_density_method 'not measured'
_exptl_crystal_description Block
_exptl_crystal_F_000 468
_exptl_crystal_size_max 0.40
_exptl_crystal_size_mid 0.30
_exptl_crystal_size_min 0.10
_refine_diff_density_max 0.521
_refine_diff_density_min -0.331
_refine_diff_density_rms 0.049
_refine_ls_extinction_method none
_refine_ls_goodness_of_fit_ref 1.059
_refine_ls_hydrogen_treatment riding
_refine_ls_matrix_type full
_refine_ls_number_parameters 145
_refine_ls_number_reflns 2282
_refine_ls_number_restraints 0
_refine_ls_restrained_S_all 1.059
_refine_ls_R_factor_all 0.1177
_refine_ls_R_factor_gt 0.0693
_refine_ls_shift/su_max 0.001
_refine_ls_shift/su_mean 0.000
_refine_ls_structure_factor_coef Fsqd
_refine_ls_weighting_details 'calc w=1/[\s^2^(Fo^2^)+(0.0877P)^2^+0.9183P] where P=(Fo^2^+2Fc^2^)/3'
_refine_ls_weighting_scheme calc
_refine_ls_wR_factor_gt 0.1783
_refine_ls_wR_factor_ref 0.2225
_reflns_number_gt 1320
_reflns_number_total 2282
_reflns_threshold_expression >2sigma(I)
_cod_data_source_file ol800620s-file004.cif
_cod_data_source_block anthracenediamide
_cod_depositor_comments
;
The following automatic conversions were performed:

'_chemical_melting_point' value '562-563K' was changed to '562.5(5)'
- the average value was taken and precision was
estimated.

'_symmetry_cell_setting' value 'Monoclinic' changed to
'monoclinic' according to
/home/saulius/struct/CIF-dictionaries/cif_core.dic dictionary named
'cif_core.dic' version 2.4.1 from 2010-06-29.

Automatic conversion script
Id: cif_fix_values 1715 2011-07-08 13:25:40Z adriana 
;
_cod_original_sg_symbol_H-M P2(1)/c
_cod_database_code 1504681

loop_
_symmetry_equiv_pos_as_xyz
'x, y, z'
'-x, y+1/2, -z+1/2'
'-x, -y, -z'
'x, -y-1/2, z-1/2'

loop_
_atom_site_label
_atom_site_type_symbol
_atom_site_fract_x
_atom_site_fract_y
_atom_site_fract_z
_atom_site_U_iso_or_equiv
_atom_site_adp_type
_atom_site_occupancy
_atom_site_symmetry_multiplicity
_atom_site_calc_flag
_atom_site_refinement_flags
O1 O 0.3765(2) 0.1578(3) 0.7689(2) 0.0839(9) Uani 1 1 d .
N1 N 0.35956(18) 0.3042(3) 0.5711(3) 0.0582(8) Uani 1 1 d .
H1A H 0.3716 0.3165 0.4843 0.070 Uiso 1 1 calc R
C1 C 0.5359(2) 0.1281(3) 0.5698(3) 0.0497(8) Uani 1 1 d .
C2 C 0.5893(2) 0.0341(3) 0.4992(3) 0.0491(8) Uani 1 1 d .
C3 C 0.6788(2) 0.0723(4) 0.5023(3) 0.0590(9) Uani 1 1 d .
H3A H 0.7144 0.0127 0.4564 0.071 Uiso 1 1 calc R
C4 C 0.7135(3) 0.1937(4) 0.5709(4) 0.0715(10) Uani 1 1 d .
H4A H 0.7725 0.2160 0.5727 0.086 Uiso 1 1 calc R
C5 C 0.6603(3) 0.2863(4) 0.6394(4) 0.0739(11) Uani 1 1 d .
H5A H 0.6845 0.3701 0.6851 0.089 Uiso 1 1 calc R
C6 C 0.5757(3) 0.2551(4) 0.6395(3) 0.0630(9) Uani 1 1 d .
H6A H 0.5420 0.3175 0.6860 0.076 Uiso 1 1 calc R
C7 C 0.4478(2) 0.0926(3) 0.5694(3) 0.0503(8) Uani 1 1 d .
C8 C 0.3914(2) 0.1880(3) 0.6459(3) 0.0548(8) Uani 1 1 d .
C9 C 0.3054(3) 0.4120(4) 0.6275(4) 0.0732(11) Uani 1 1 d .
H9A H 0.3334 0.5057 0.6268 0.088 Uiso 1 1 calc R
H9B H 0.3013 0.3888 0.7285 0.088 Uiso 1 1 calc R
C10 C 0.2141(4) 0.4196(6) 0.5378(8) 0.131(2) Uani 1 1 d .
H10A H 0.1815 0.4905 0.5842 0.157 Uiso 1 1 calc R
H10B H 0.2197 0.4578 0.4421 0.157 Uiso 1 1 calc R
C11 C 0.1620(4) 0.2971(6) 0.5141(8) 0.1267(19) Uani 1 1 d .
H11A H 0.1601 0.2546 0.6095 0.152 Uiso 1 1 calc R
H11B H 0.1925 0.2289 0.4607 0.152 Uiso 1 1 calc R
C12 C 0.0688(4) 0.3074(7) 0.4340(8) 0.133(2) Uani 1 1 d .
H12A H 0.0373 0.3709 0.4904 0.160 Uiso 1 1 calc R
H12B H 0.0703 0.3549 0.3408 0.160 Uiso 1 1 calc R
C13 C 0.0181(5) 0.1813(9) 0.4038(9) 0.168(3) Uani 1 1 d .
H13A H 0.0196 0.1309 0.4963 0.202 Uiso 1 1 calc R
H13B H 0.0479 0.1202 0.3424 0.202 Uiso 1 1 calc R
C14 C -0.0747(4) 0.1918(8) 0.3326(8) 0.160(3) Uani 1 1 d .
H14A H -0.0992 0.0966 0.3170 0.241 Uiso 1 1 calc R
H14B H -0.0784 0.2402 0.2397 0.241 Uiso 1 1 calc R
H14C H -0.1071 0.2454 0.3945 0.241 Uiso 1 1 calc R

loop_
_atom_site_aniso_label
_atom_site_aniso_U_11
_atom_site_aniso_U_22
_atom_site_aniso_U_33
_atom_site_aniso_U_23
_atom_site_aniso_U_13
_atom_site_aniso_U_12
O1 0.147(3) 0.0726(16) 0.0391(13) 0.0049(11) 0.0352(14) 0.0091(16)
N1 0.086(2) 0.0547(16) 0.0369(14) -0.0012(12) 0.0185(13) 0.0096(14)
C1 0.073(2) 0.0464(17) 0.0284(14) -0.0009(12) 0.0050(14) -0.0041(15)
C2 0.068(2) 0.0498(18) 0.0268(14) 0.0029(13) 0.0017(13) -0.0026(16)
C3 0.072(2) 0.060(2) 0.0437(17) -0.0005(15) 0.0065(16) -0.0039(17)
C4 0.078(2) 0.078(2) 0.057(2) -0.0030(19) 0.0069(18) -0.022(2)
C5 0.096(3) 0.070(2) 0.055(2) -0.0174(18) 0.013(2) -0.027(2)
C6 0.087(3) 0.054(2) 0.0468(19) -0.0094(15) 0.0101(17) -0.0119(18)
C7 0.075(2) 0.0438(17) 0.0300(15) 0.0012(12) 0.0046(14) -0.0014(16)
C8 0.084(2) 0.0512(19) 0.0310(15) -0.0032(13) 0.0137(15) -0.0029(16)
C9 0.095(3) 0.064(2) 0.062(2) -0.0116(18) 0.021(2) 0.011(2)
C10 0.111(4) 0.101(4) 0.185(6) -0.043(4) 0.036(4) 0.025(3)
C11 0.099(4) 0.103(4) 0.183(6) -0.008(4) 0.036(4) 0.006(3)
C12 0.095(4) 0.127(5) 0.176(6) -0.029(4) 0.021(4) 0.010(4)
C13 0.131(6) 0.164(7) 0.203(8) -0.026(6) 0.010(5) -0.002(5)
C14 0.099(4) 0.197(7) 0.176(7) -0.018(5) -0.001(4) 0.001(4)

loop_
_atom_type_symbol
_atom_type_description
_atom_type_scat_dispersion_real
_atom_type_scat_dispersion_imag
_atom_type_scat_source
C C 0.0033 0.0016 'International Tables Vol C Tables 4.2.6.8 and 6.1.1.4'
H H 0.0000 0.0000 'International Tables Vol C Tables 4.2.6.8 and 6.1.1.4'
N N 0.0061 0.0033 'International Tables Vol C Tables 4.2.6.8 and 6.1.1.4'
O O 0.0106 0.0060 'International Tables Vol C Tables 4.2.6.8 and 6.1.1.4'

loop_
_geom_angle_atom_site_label_1
_geom_angle_atom_site_label_2
_geom_angle_atom_site_label_3
_geom_angle
_geom_angle_site_symmetry_1
_geom_angle_site_symmetry_3
C8 N1 C9 123.7(3) . .
C7 C1 C6 122.5(3) . .
C7 C1 C2 119.4(3) . .
C6 C1 C2 118.1(3) . .
C7 C2 C3 122.4(3) 3_656 .
C7 C2 C1 119.4(3) 3_656 .
C3 C2 C1 118.2(3) . .
C4 C3 C2 121.4(3) . .
C3 C4 C5 120.1(4) . .
C6 C5 C4 120.8(3) . .
C5 C6 C1 121.4(3) . .
C1 C7 C2 121.2(3) . 3_656
C1 C7 C8 120.1(3) . .
C2 C7 C8 118.7(3) 3_656 .
O1 C8 N1 123.7(3) . .
O1 C8 C7 121.1(3) . .
N1 C8 C7 115.2(2) . .
N1 C9 C10 112.0(3) . .
C11 C10 C9 120.6(5) . .
C10 C11 C12 120.3(5) . .
C13 C12 C11 119.8(6) . .
C12 C13 C14 119.9(7) . .

loop_
_geom_bond_atom_site_label_1
_geom_bond_atom_site_label_2
_geom_bond_distance
_geom_bond_site_symmetry_2
O1 C8 1.229(3) .
N1 C8 1.327(4) .
N1 C9 1.454(4) .
C1 C7 1.396(4) .
C1 C6 1.428(4) .
C1 C2 1.430(4) .
C2 C7 1.407(4) 3_656
C2 C3 1.420(4) .
C3 C4 1.354(5) .
C4 C5 1.410(5) .
C5 C6 1.336(5) .
C7 C2 1.407(4) 3_656
C7 C8 1.500(4) .
C9 C10 1.507(6) .
C10 C11 1.384(7) .
C11 C12 1.501(7) .
C12 C13 1.405(8) .
C13 C14 1.471(8) .
